data_2009719
loop_
_publ_author_name
'Abdul-Ghani, M.'
'Pritchard, R.G.'
'Tipping, A.E.'

_publ_section_title
;(<i>Z</i>,<i>Z</i>)-5-Chloro-1,1,1,6,6,6-hexafluoro-3,4-diazahexa-2,4-diene-2-amine,
 in which the amino group is conjugated with a chain double bond
;
_journal_issue 5
_journal_name_full 'Acta Crystallographica Section C'
_journal_page_first 722
_journal_page_last 724
_journal_paper_doi 10.1107/S0108270193012909
_journal_volume 50
_journal_year 1994
_chemical_formula_analytical ' C4 H2 F6 Cl1 N3'
_chemical_formula_moiety ' C4 H2 Cl1 F6 N3'
_chemical_formula_structural ' C4 H2 F6 Cl1 N3'
_chemical_formula_sum 'C4 H2 Cl F6 N3'
_chemical_formula_weight 241.52
_chemical_melting_point 332.0(10)
_chemical_name_systematic
;
(ZZ)-2-Amino-5-chloro-1,1,1,6,6,6-hexafluoro-3,4-diazahexa-2,4-diene
;
_space_group_IT_number 14
_symmetry_cell_setting monoclinic
_symmetry_space_group_name_Hall '-P 2yn'
_symmetry_space_group_name_H-M 'P 1 21/n 1'
_cell_angle_alpha 90
_cell_angle_beta 95.52(3)
_cell_angle_gamma 90
_cell_formula_units_Z 8.00
_cell_length_a 10.487(3)
_cell_length_b 9.215(2)
_cell_length_c 17.472(8)
_cell_measurement_reflns_used 25
_cell_measurement_temperature 233
_cell_measurement_theta_max 36.07
_cell_measurement_theta_min 16.10
_cell_volume 1680.6(10)
_computing_cell_refinement 'Siemens/P3 Diffractometer Control'
_computing_data_collection 'Siemens/P3 Diffractometer Control'
_computing_data_reduction 'TEXSAN: PROCESS (MSC, 1985)'
_computing_molecular_graphics 'PLUTO (Motherwell and Clegg, 1978)'
_computing_publication_material 'TEXSAN: FINISH (MSC, 1985)'
_computing_structure_refinement 'TEXSAN: LS (MSC, 1985)'
_computing_structure_solution 'TEXSAN: Mithril (Gilmore, 1984)'
_diffrn_ambient_temperature 233
_diffrn_measurement_device 'Nicolet R3m/V'
_diffrn_measurement_method 'omega/2theta scans with profile analysis'
_diffrn_radiation_monochromator graphite
_diffrn_radiation_source 'X-ray tube'
_diffrn_radiation_type MoK\a
_diffrn_radiation_wavelength 0.71069
_diffrn_reflns_av_R_equivalents 0.0286
_diffrn_reflns_limit_h_max 12
_diffrn_reflns_limit_h_min 0
_diffrn_reflns_limit_k_max 10
_diffrn_reflns_limit_k_min 0
_diffrn_reflns_limit_l_max 19
_diffrn_reflns_limit_l_min -19
_diffrn_reflns_number 2997
_diffrn_reflns_theta_max 24.04
_diffrn_reflns_theta_min 1.0
_diffrn_standards_decay_% 0.80
_diffrn_standards_interval_count 150
_diffrn_standards_number 3
_exptl_absorpt_coefficient_mu 0.5160
_exptl_absorpt_correction_T_max 1.00
_exptl_absorpt_correction_T_min 0.72
_exptl_absorpt_correction_type refdelf
_exptl_crystal_colour colourless
_exptl_crystal_density_diffrn 1.909
_exptl_crystal_description plate
_exptl_crystal_F_000 944.00
_exptl_crystal_size_max 0.40
_exptl_crystal_size_mid 0.40
_exptl_crystal_size_min 0.10
_refine_diff_density_max 0.48509
_refine_diff_density_min -0.35162
_refine_ls_extinction_coef 3.834E-7
_refine_ls_extinction_method 'Zachariasen type 2 Gaussian isotropic'
_refine_ls_goodness_of_fit_obs 2.199
_refine_ls_hydrogen_treatment refall
_refine_ls_matrix_type full
_refine_ls_number_parameters 269
_refine_ls_number_reflns 1203
_refine_ls_number_restraints 0
_refine_ls_R_factor_obs 0.0574
_refine_ls_shift/esd_max 0.1
_refine_ls_structure_factor_coef F
_refine_ls_weighting_scheme sigma
_refine_ls_wR_factor_obs 0.0578
_reflns_number_observed 1203
_reflns_number_total 2695
_reflns_observed_criterion I>3\s(I)
_cod_data_source_file li1087.cif
_cod_data_source_block GHAN2
_cod_depositor_comments
;
The following automatic conversions were performed:

'_chemical_melting_point' value '331-333 K' was changed to
'332.0(10)' - the average value was taken and precision was
estimated.

Automatic conversion script
Id: cif_fix_values 1646 2011-03-28 12:23:43Z adriana 

The following automatic conversions were performed:

'_chemical_melting_point' value '331-333 K ' was changed to
'332.0(10)' - the average value was taken and precision was
estimated.

Automatic conversion script
Id: cif_fix_values 1715 2011-07-08 13:25:40Z adriana 
;
_cod_original_cell_volume 1680.0(10)
_cod_original_sg_symbol_H-M 'P 21/n'
_cod_original_formula_sum ' C4 H2 Cl1 F6 N3'
_cod_database_code 2009719

loop_
_symmetry_equiv_pos_as_xyz
x,y,z
1/2+x,1/2-y,1/2+z
1/2-x,1/2+y,1/2-z
-x,-y,-z

loop_
_atom_site_aniso_label
_atom_site_aniso_U_11
_atom_site_aniso_U_22
_atom_site_aniso_U_33
_atom_site_aniso_U_12
_atom_site_aniso_U_13
_atom_site_aniso_U_23
C1A 0.115(10) 0.040(7) 0.059(7) 0.005(7) 0.000(7) 0.009(6)
C2A 0.045(6) 0.041(6) 0.037(5) 0.002(5) -0.004(4) 0.000(4)
N3A 0.046(5) 0.036(5) 0.034(4) 0.001(4) 0.000(3) -0.002(3)
N4A 0.046(5) 0.026(4) 0.048(4) 0.001(4) -0.003(3) -0.008(3)
C5A 0.033(5) 0.038(6) 0.053(5) 0.004(5) 0.005(4) -0.001(5)
C6A 0.042(7) 0.056(8) 0.140(10) 0.012(7) -0.008(7) 0.008(8)
N7A 0.064(6) 0.039(6) 0.064(5) 0.012(5) -0.019(4) -0.007(5)
CL8A 0.0410(10) 0.079(2) 0.090(2) -0.0130(10) -0.0080(10) 0.0190(10)
F11A 0.207(9) 0.062(4) 0.157(6) -0.021(5) 0.057(6) 0.018(5)
F12A 0.145(7) 0.059(4) 0.179(7) 0.051(4) -0.030(6) -0.015(4)
F13A 0.244(9) 0.049(4) 0.082(4) 0.016(4) -0.048(5) -0.026(3)
F61A 0.081(5) 0.033(4) 0.272(9) 0.001(3) -0.023(5) -0.003(4)
F62A 0.094(5) 0.110(6) 0.290(10) 0.031(5) 0.040(7) -0.077(7)
F63A 0.260(10) 0.064(5) 0.169(7) 0.011(6) -0.086(7) 0.036(5)
C1B 0.050(7) 0.068(7) 0.070(7) 0.014(6) 0.007(5) -0.003(6)
C2B 0.027(5) 0.040(5) 0.038(5) 0.003(4) 0.006(4) 0.008(4)
N3B 0.041(4) 0.036(4) 0.034(4) 0.003(3) 0.003(3) 0.010(3)
N4B 0.044(4) 0.048(5) 0.042(4) 0.006(4) 0.004(4) 0.005(4)
C5B 0.058(6) 0.046(6) 0.037(5) -0.001(5) 0.005(5) 0.007(4)
C6B 0.064(8) 0.066(8) 0.084(9) -0.004(7) 0.028(7) 0.015(7)
N7B 0.051(5) 0.077(6) 0.040(5) 0.019(5) 0.010(5) 0.017(5)
CL8B 0.098(2) 0.087(2) 0.080(2) 0.017(2) 0.028(2) 0.046(2)
F11B 0.121(5) 0.084(5) 0.159(6) 0.057(4) 0.063(4) 0.027(4)
F12B 0.051(4) 0.163(8) 0.277(10) -0.016(5) 0.057(5) -0.083(7)
F13B 0.178(8) 0.340(10) 0.054(4) 0.173(8) 0.050(4) 0.039(5)
F61B 0.081(4) 0.098(5) 0.119(5) 0.035(4) 0.055(4) 0.037(4)
F62B 0.059(4) 0.108(5) 0.109(4) -0.011(4) 0.022(3) 0.011(4)
F63B 0.115(5) 0.094(4) 0.072(4) -0.003(4) 0.044(4) -0.004(3)

loop_
_atom_site_label
_atom_site_fract_x
_atom_site_fract_y
_atom_site_fract_z
_atom_site_U_iso_or_equiv
C1A 0.4970(10) 0.1700(10) 0.1269(6) 0.0720
C2A 0.4865(8) 0.3319(9) 0.1293(4) 0.0416
N3A 0.3978(6) 0.3841(7) 0.0827(3) 0.0391
N4A 0.3950(6) 0.5348(7) 0.0876(3) 0.0406
C5A 0.2897(8) 0.5911(9) 0.0688(4) 0.0412
C6A 0.2790(10) 0.7520(10) 0.0693(8) 0.0806
N7A 0.5663(8) 0.3929(9) 0.1808(5) 0.0575
CL8A 0.1512(2) 0.5057(3) 0.04140(10) 0.0711
F11A 0.4263(8) 0.1113(7) 0.1761(4) 0.1394
F12A 0.6104(7) 0.1245(6) 0.1484(4) 0.1307
F13A 0.4599(8) 0.1169(6) 0.0616(3) 0.1290
F61A 0.3837(6) 0.8142(6) 0.0910(5) 0.1314
F62A 0.2007(7) 0.7962(8) 0.1141(6) 0.1619
F63A 0.2373(10) 0.8010(7) 0.0036(5) 0.1707
H71A 0.632(7) 0.353(8) 0.211(4) 0.07(2)
H72A 0.552(6) 0.471(6) 0.184(3) 0.00(2)
C1B 0.6540(9) 0.3320(10) 0.3905(6) 0.0624
C2B 0.7726(7) 0.2688(8) 0.3647(5) 0.0349
N3B 0.7868(6) 0.2858(6) 0.2931(3) 0.0370
N4B 0.8993(6) 0.2240(7) 0.2751(4) 0.0446
C5B 0.9492(9) 0.2755(9) 0.2194(5) 0.0471
C6B 1.0710(10) 0.2190(10) 0.1975(7) 0.0700
N7B 0.8474(8) 0.2073(9) 0.4185(4) 0.0556
CL8B 0.8921(3) 0.4174(3) 0.16560(10) 0.0867
F11B 0.6320(6) 0.4603(7) 0.3655(4) 0.1179
F12B 0.5560(6) 0.2659(8) 0.3596(5) 0.1610
F13B 0.6466(8) 0.3340(10) 0.4598(3) 0.1875
F61B 1.1061(5) 0.1002(7) 0.2353(3) 0.0964
F62B 1.1636(5) 0.3134(7) 0.2092(3) 0.0911
F63B 1.0648(5) 0.1840(6) 0.1241(3) 0.0913
H71B 0.840(6) 0.193(8) 0.464(4) 0.03(2)
H72B 0.920(7) 0.181(8) 0.409(4) 0.04(2)

loop_
_atom_type_symbol
_atom_type_scat_dispersion_real
_atom_type_scat_dispersion_imag
_atom_type_scat_source
C 0.002 0.002 'International Tables (1974, Vol IV)'
H 0.000 0.000 'International Tables (1974, Vol IV)'
F 0.014 0.010 'International Tables (1974, Vol IV)'
Cl 0.132 0.159 'International Tables (1974, Vol IV)'
N 0.004 0.003 'International Tables (1974, Vol IV)'

loop_
_geom_angle_atom_site_label_1
_geom_angle_atom_site_label_2
_geom_angle_atom_site_label_3
_geom_angle
_geom_angle_publ_flag
C2A C1A F11A 110.1(9) ?
C2A C1A F12A 113.0(10) ?
C2A C1A F13A 113.0(8) ?
F11A C1A F12A 104.1(9) ?
F11A C1A F13A 107.0(10) ?
F12A C1A F13A 110.0(10) ?
C1A C2A N3A 114.2(8) yes
C1A C2A N7A 114.1(8) yes
N3A C2A N7A 131.7(8) yes
C2A N3A N4A 110.9(6) yes
N3A N4A C5A 115.2(7) yes
N4A C5A C6A 119.0(8) yes
N4A C5A CL8A 127.2(7) ?
C6A C5A CL8A 113.8(7) ?
C5A C6A F61A 112.9(9) ?
C5A C6A F62A 113.0(10) ?
C5A C6A F63A 112.0(10) ?
F61A C6A F62A 105.0(10) ?
F61A C6A F63A 109.0(10) ?
F62A C6A F63A 105.0(10) ?
C2A N7A H71A 129(5) ?
C2A N7A H72A 111(5) ?
H71A N7A H72A 120(8) ?
C2B C1B F11B 113.0(9) ?
C2B C1B F12B 110.4(9) ?
C2B C1B F13B 116.2(9) ?
F11B C1B F12B 100.8(9) ?
F11B C1B F13B 108.0(10) ?
F12B C1B F13B 107.0(10) ?
C1B C2B N3B 115.3(8) yes
C1B C2B N7B 114.8(8) yes
N3B C2B N7B 129.9(8) yes
C2B N3B N4B 110.9(6) yes
N3B N4B C5B 117.2(7) yes
N4B C5B C6B 120.8(8) yes
N4B C5B CL8B 125.4(7) ?
C6B C5B CL8B 113.7(7) ?
C5B C6B F61B 112.1(8) ?
C5B C6B F62B 112.1(9) ?
C5B C6B F63B 112.3(9) ?
F61B C6B F62B 107.9(9) ?
F61B C6B F63B 105.8(9) ?
F62B C6B F63B 106.2(8) ?
C2B N7B H71B 132(5) ?
C2B N7B H72B 119(5) ?
H71B N7B H72B 109(7) ?

loop_
_geom_bond_atom_site_label_1
_geom_bond_atom_site_label_2
_geom_bond_site_symmetry_1
_geom_bond_site_symmetry_2
_geom_bond_distance
_geom_bond_publ_flag
C1A C2A . . 1.500(10) yes
C1A F11A . . 1.310(10) ?
C1A F12A . . 1.280(10) ?
C1A F13A . . 1.270(10) ?
C2A N3A . . 1.271(8) yes
C2A N7A . . 1.300(10) yes
N3A N4A . . 1.392(8) yes
N4A C5A . . 1.236(9) yes
C5A C6A . . 1.490(10) yes
C5A CL8A . . 1.680(8) yes
C6A F61A . . 1.270(10) ?
C6A F62A . . 1.250(10) ?
C6A F63A . . 1.270(10) ?
N7A H71A . . 0.90(7) ?
N7A H72A . . 0.74(5) ?
C1B C2B . . 1.480(10) yes
C1B F11B . . 1.270(10) ?
C1B F12B . . 1.270(10) ?
C1B F13B . . 1.220(10) ?
C2B N3B . . 1.283(8) yes
C2B N7B . . 1.300(10) yes
N3B N4B . . 1.374(8) yes
N4B C5B . . 1.241(9) yes
C5B C6B . . 1.460(10) yes
C5B CL8B . . 1.686(8) yes
C6B F61B . . 1.310(10) ?
C6B F62B . . 1.310(10) ?
C6B F63B . . 1.320(10) ?
N7B H71B . . 0.82(6) ?
N7B H72B . . 0.83(7) ?
